data_4507587
loop_
_publ_author_name
'Bhardwaj, Rajni M.'
'Price, Louise S.'
'Price, Sarah L.'
'Reutzel-Edens, Susan M.'
'Miller, Gary J.'
'Oswald, Iain D. H.'
'Johnston, Blair F.'
'Florence, Alastair J.'

_publ_section_title
;
 Exploring the Experimental and Computed Crystal Energy Landscape of
 Olanzapine
;
_journal_issue 4
_journal_name_full 'Crystal Growth &amp; Design'
_journal_page_first 1602
_journal_paper_doi 10.1021/cg301826s
_journal_volume 13
_journal_year 2013
_chemical_formula_moiety 'C17 H20 N4 S1'
_chemical_formula_sum 'C17 H20 N4 S'
_chemical_formula_weight 312.43
_chemical_name_common olanzapine
_chemical_name_systematic
;
 ?
;
_space_group_IT_number 14
_symmetry_cell_setting monoclinic
_symmetry_space_group_name_Hall '-P 2ybc'
_symmetry_space_group_name_H-M 'P 1 21/c 1'
_atom_sites_solution_hydrogens geom
_atom_sites_solution_primary direct
_atom_sites_solution_secondary difmap
_audit_creation_method SHELXL-97
_cell_angle_alpha 90.00
_cell_angle_beta 98.304(8)
_cell_angle_gamma 90.00
_cell_formula_units_Z 4
_cell_length_a 9.8544(14)
_cell_length_b 16.314(2)
_cell_length_c 9.9754(12)
_cell_measurement_reflns_used 2201
_cell_measurement_temperature 123(2)
_cell_measurement_theta_max 25.89
_cell_measurement_theta_min 2.43
_cell_volume 1586.9(4)
_computing_cell_refinement 'Bruker SAINT'
_computing_data_collection 'Bruker APEX2'
_computing_data_reduction 'Bruker SAINT'
_computing_molecular_graphics 'Bruker SHELXTL'
_computing_publication_material 'Bruker SHELXTL'
_computing_structure_refinement 'SHELXS-97 (Sheldrick, 2008)'
_computing_structure_solution 'SHELXS-97 (Sheldrick, 2008)'
_diffrn_ambient_temperature 123(2)
_diffrn_measured_fraction_theta_full 0.998
_diffrn_measured_fraction_theta_max 0.998
_diffrn_measurement_device_type 'Bruker APEX-II CCD'
_diffrn_measurement_method '\f and \w scans'
_diffrn_radiation_monochromator graphite
_diffrn_radiation_source 'fine-focus sealed tube'
_diffrn_radiation_type MoK\a
_diffrn_radiation_wavelength 0.71073
_diffrn_reflns_av_R_equivalents 0.0846
_diffrn_reflns_av_sigmaI/netI 0.0951
_diffrn_reflns_limit_h_max 12
_diffrn_reflns_limit_h_min -12
_diffrn_reflns_limit_k_max 19
_diffrn_reflns_limit_k_min -20
_diffrn_reflns_limit_l_max 7
_diffrn_reflns_limit_l_min -12
_diffrn_reflns_number 11000
_diffrn_reflns_theta_full 26.00
_diffrn_reflns_theta_max 26.00
_diffrn_reflns_theta_min 2.09
_exptl_absorpt_coefficient_mu 0.206
_exptl_absorpt_correction_T_max 0.7454
_exptl_absorpt_correction_T_min 0.5368
_exptl_absorpt_correction_type multi-scan
_exptl_absorpt_process_details SADABS
_exptl_crystal_colour colorless
_exptl_crystal_density_diffrn 1.308
_exptl_crystal_density_method 'not measured'
_exptl_crystal_description plate
_exptl_crystal_F_000 664
_exptl_crystal_size_max 0.34
_exptl_crystal_size_mid 0.14
_exptl_crystal_size_min 0.03
_refine_diff_density_max 0.466
_refine_diff_density_min -0.426
_refine_diff_density_rms 0.072
_refine_ls_extinction_method none
_refine_ls_goodness_of_fit_ref 0.996
_refine_ls_hydrogen_treatment mixed
_refine_ls_matrix_type full
_refine_ls_number_parameters 205
_refine_ls_number_reflns 3115
_refine_ls_number_restraints 1
_refine_ls_restrained_S_all 0.996
_refine_ls_R_factor_all 0.1119
_refine_ls_R_factor_gt 0.0542
_refine_ls_shift/su_max 0.000
_refine_ls_shift/su_mean 0.000
_refine_ls_structure_factor_coef Fsqd
_refine_ls_weighting_details 'calc w=1/[\s^2^(Fo^2^)+(0.0730P)^2^+0.0000P] where P=(Fo^2^+2Fc^2^)/3'
_refine_ls_weighting_scheme calc
_refine_ls_wR_factor_gt 0.1197
_refine_ls_wR_factor_ref 0.1424
_reflns_number_gt 1892
_reflns_number_total 3115
_reflns_threshold_expression >2sigma(I)
_cod_data_source_file cg301826s_si_002.cif
_cod_data_source_block olanzapine_formII
_cod_depositor_comments
;
The following automatic conversions were performed:

'_symmetry_cell_setting' value 'Monoclinic' changed to 'monoclinic'
according to /home/saulius/struct/CIF-dictionaries/cif_core.dic
dictionary named 'cif_core.dic' version 2.4.2 from 2011-04-26.

Automatic conversion script
Id: cif_fix_values 1891 2012-01-12 08:04:46Z andrius 
;
_cod_original_sg_symbol_H-M P21/c
_cod_database_code 4507587

loop_
_symmetry_equiv_pos_as_xyz
'x, y, z'
'-x, y+1/2, -z+1/2'
'-x, -y, -z'
'x, -y-1/2, z-1/2'

loop_
_atom_site_label
_atom_site_type_symbol
_atom_site_fract_x
_atom_site_fract_y
_atom_site_fract_z
_atom_site_U_iso_or_equiv
_atom_site_adp_type
_atom_site_occupancy
_atom_site_symmetry_multiplicity
_atom_site_calc_flag
_atom_site_refinement_flags
H2N H -0.104(3) 0.2903(14) 0.834(2) 0.024(9) Uiso 1 1 d D
S1 S 0.09213(8) 0.19430(5) 0.73966(7) 0.0219(2) Uani 1 1 d .
N3 N -0.1080(2) 0.14043(14) 1.1330(2) 0.0190(6) Uani 1 1 d .
N2 N -0.0875(3) 0.25337(16) 0.9009(2) 0.0215(6) Uani 1 1 d D
N4 N 0.1060(3) 0.08736(15) 1.2018(2) 0.0187(6) Uani 1 1 d .
N1 N 0.2923(3) -0.00428(15) 1.3895(2) 0.0214(6) Uani 1 1 d .
C9 C 0.2525(3) 0.10439(18) 1.2205(3) 0.0218(7) Uani 1 1 d .
H9A H 0.2736 0.1465 1.2890 0.026 Uiso 1 1 calc R
H9B H 0.2784 0.1247 1.1364 0.026 Uiso 1 1 calc R
C5 C -0.2148(3) 0.22011(18) 0.9280(3) 0.0197(7) Uani 1 1 d .
C14 C 0.1531(3) 0.08126(18) 0.9144(3) 0.0193(7) Uani 1 1 d .
H14 H 0.1907 0.0342 0.9576 0.023 Uiso 1 1 calc R
C8 C 0.1464(3) -0.02048(19) 1.3690(3) 0.0236(7) Uani 1 1 d .
H8A H 0.1198 -0.0414 1.4524 0.028 Uiso 1 1 calc R
H8B H 0.1260 -0.0623 1.3000 0.028 Uiso 1 1 calc R
C6 C -0.2192(3) 0.16299(19) 1.0340(3) 0.0203(7) Uani 1 1 d .
C15 C 0.1849(3) 0.10686(18) 0.7937(3) 0.0209(7) Uani 1 1 d .
C13 C 0.0128(3) 0.19565(18) 0.8847(3) 0.0186(7) Uani 1 1 d .
C7 C 0.0635(3) 0.05567(19) 1.3261(3) 0.0220(7) Uani 1 1 d .
H7A H -0.0335 0.0424 1.3107 0.026 Uiso 1 1 calc R
H7B H 0.0787 0.0968 1.3970 0.026 Uiso 1 1 calc R
C1 C -0.3354(3) 0.24460(19) 0.8496(3) 0.0256(8) Uani 1 1 d .
H1 H -0.3311 0.2818 0.7798 0.031 Uiso 1 1 calc R
C16 C 0.2825(3) 0.0707(2) 0.7082(3) 0.0277(8) Uani 1 1 d .
H16A H 0.3616 0.1054 0.7117 0.041 Uiso 1 1 calc R
H16B H 0.2382 0.0663 0.6163 0.041 Uiso 1 1 calc R
H16C H 0.3103 0.0173 0.7418 0.041 Uiso 1 1 calc R
C10 C 0.3338(3) 0.02735(19) 1.2639(3) 0.0234(7) Uani 1 1 d .
H10A H 0.3171 -0.0138 1.1932 0.028 Uiso 1 1 calc R
H10B H 0.4311 0.0398 1.2783 0.028 Uiso 1 1 calc R
C12 C 0.0577(3) 0.13202(18) 0.9699(3) 0.0191(7) Uani 1 1 d .
C11 C 0.0124(3) 0.12260(17) 1.1033(3) 0.0186(7) Uani 1 1 d .
C3 C -0.4673(3) 0.1576(2) 0.9733(3) 0.0281(8) Uani 1 1 d .
H3 H -0.5510 0.1358 0.9882 0.034 Uiso 1 1 calc R
C2 C -0.4617(3) 0.2156(2) 0.8717(3) 0.0282(8) Uani 1 1 d .
H2 H -0.5416 0.2344 0.8198 0.034 Uiso 1 1 calc R
C4 C -0.3478(3) 0.13304(19) 1.0512(3) 0.0244(8) Uani 1 1 d .
H4 H -0.3531 0.0944 1.1188 0.029 Uiso 1 1 calc R
C17 C 0.3697(3) -0.07820(19) 1.4347(3) 0.0292(8) Uani 1 1 d .
H17A H 0.3431 -0.0968 1.5184 0.044 Uiso 1 1 calc R
H17B H 0.4660 -0.0660 1.4480 0.044 Uiso 1 1 calc R
H17C H 0.3506 -0.1203 1.3673 0.044 Uiso 1 1 calc R

loop_
_atom_site_aniso_label
_atom_site_aniso_U_11
_atom_site_aniso_U_22
_atom_site_aniso_U_33
_atom_site_aniso_U_23
_atom_site_aniso_U_13
_atom_site_aniso_U_12
S1 0.0356(5) 0.0152(4) 0.0159(4) 0.0020(3) 0.0072(3) -0.0005(4)
N3 0.0269(15) 0.0127(14) 0.0174(13) -0.0018(11) 0.0031(11) 0.0003(12)
N2 0.0336(17) 0.0117(14) 0.0197(14) 0.0031(11) 0.0048(12) 0.0011(13)
N4 0.0245(15) 0.0167(14) 0.0152(12) 0.0022(11) 0.0039(11) -0.0023(12)
N1 0.0336(17) 0.0149(14) 0.0155(13) 0.0021(11) 0.0031(11) 0.0037(12)
C9 0.0333(19) 0.0170(17) 0.0152(15) 0.0017(13) 0.0040(13) 0.0004(15)
C5 0.0316(19) 0.0117(15) 0.0160(14) -0.0073(12) 0.0047(13) 0.0008(14)
C14 0.0295(19) 0.0113(16) 0.0167(15) 0.0014(12) 0.0023(13) 0.0007(14)
C8 0.037(2) 0.0179(17) 0.0166(16) 0.0021(13) 0.0062(14) -0.0003(15)
C6 0.0287(19) 0.0153(16) 0.0169(15) -0.0060(13) 0.0039(13) 0.0021(15)
C15 0.0295(19) 0.0146(17) 0.0187(15) -0.0038(13) 0.0040(13) -0.0005(14)
C13 0.0323(19) 0.0130(15) 0.0107(13) -0.0023(13) 0.0034(12) -0.0027(15)
C7 0.0307(19) 0.0196(17) 0.0169(15) 0.0046(13) 0.0069(13) 0.0017(15)
C1 0.041(2) 0.0147(17) 0.0209(16) -0.0039(13) 0.0026(15) 0.0049(16)
C16 0.037(2) 0.0236(19) 0.0232(17) -0.0015(14) 0.0083(15) -0.0014(16)
C10 0.0300(19) 0.0213(18) 0.0193(16) -0.0021(14) 0.0048(13) -0.0010(15)
C12 0.0268(18) 0.0124(16) 0.0183(15) 0.0003(13) 0.0042(13) -0.0021(14)
C11 0.0314(19) 0.0065(15) 0.0182(15) -0.0022(12) 0.0045(14) -0.0045(14)
C3 0.0268(19) 0.032(2) 0.0275(18) -0.0081(16) 0.0092(14) -0.0036(16)
C2 0.029(2) 0.029(2) 0.0257(17) -0.0046(15) 0.0015(14) 0.0069(17)
C4 0.034(2) 0.0212(18) 0.0187(16) -0.0028(14) 0.0067(14) 0.0001(16)
C17 0.045(2) 0.0178(19) 0.0253(18) 0.0008(14) 0.0065(16) 0.0065(16)

loop_
_atom_type_symbol
_atom_type_description
_atom_type_scat_dispersion_real
_atom_type_scat_dispersion_imag
_atom_type_scat_source
C C 0.0033 0.0016 'International Tables Vol C Tables 4.2.6.8 and 6.1.1.4'
H H 0.0000 0.0000 'International Tables Vol C Tables 4.2.6.8 and 6.1.1.4'
N N 0.0061 0.0033 'International Tables Vol C Tables 4.2.6.8 and 6.1.1.4'
S S 0.1246 0.1234 'International Tables Vol C Tables 4.2.6.8 and 6.1.1.4'

loop_
_geom_angle_atom_site_label_1
_geom_angle_atom_site_label_2
_geom_angle_atom_site_label_3
_geom_angle
C15 S1 C13 91.81(14)
C11 N3 C6 122.7(2)
C13 N2 C5 115.0(2)
C13 N2 H2N 115.4(19)
C5 N2 H2N 108.8(19)
C11 N4 C9 124.3(2)
C11 N4 C7 120.7(2)
C9 N4 C7 111.1(2)
C8 N1 C17 110.9(2)
C8 N1 C10 109.7(2)
C17 N1 C10 110.8(2)
N4 C9 C10 110.6(2)
N4 C9 H9A 109.5
C10 C9 H9A 109.5
N4 C9 H9B 109.5
C10 C9 H9B 109.5
H9A C9 H9B 108.1
C1 C5 C6 119.7(3)
C1 C5 N2 119.3(3)
C6 C5 N2 120.9(3)
C15 C14 C12 114.7(3)
C15 C14 H14 122.7
C12 C14 H14 122.7
N1 C8 C7 112.0(3)
N1 C8 H8A 109.2
C7 C8 H8A 109.2
N1 C8 H8B 109.2
C7 C8 H8B 109.2
H8A C8 H8B 107.9
C4 C6 N3 116.8(3)
C4 C6 C5 116.8(3)
N3 C6 C5 126.1(3)
C14 C15 C16 129.5(3)
C14 C15 S1 110.5(2)
C16 C15 S1 119.9(2)
C12 C13 N2 127.6(3)
C12 C13 S1 111.2(2)
N2 C13 S1 121.1(2)
N4 C7 C8 108.7(2)
N4 C7 H7A 109.9
C8 C7 H7A 109.9
N4 C7 H7B 109.9
C8 C7 H7B 109.9
H7A C7 H7B 108.3
C2 C1 C5 122.2(3)
C2 C1 H1 118.9
C5 C1 H1 118.9
C15 C16 H16A 109.5
C15 C16 H16B 109.5
H16A C16 H16B 109.5
C15 C16 H16C 109.5
H16A C16 H16C 109.5
H16B C16 H16C 109.5
N1 C10 C9 109.5(2)
N1 C10 H10A 109.8
C9 C10 H10A 109.8
N1 C10 H10B 109.8
C9 C10 H10B 109.8
H10A C10 H10B 108.2
C13 C12 C14 111.7(3)
C13 C12 C11 121.8(3)
C14 C12 C11 126.5(3)
N3 C11 N4 118.2(3)
N3 C11 C12 126.2(3)
N4 C11 C12 115.5(3)
C4 C3 C2 119.2(3)
C4 C3 H3 120.4
C2 C3 H3 120.4
C1 C2 C3 118.7(3)
C1 C2 H2 120.6
C3 C2 H2 120.6
C3 C4 C6 123.3(3)
C3 C4 H4 118.3
C6 C4 H4 118.3
N1 C17 H17A 109.5
N1 C17 H17B 109.5
H17A C17 H17B 109.5
N1 C17 H17C 109.5
H17A C17 H17C 109.5
H17B C17 H17C 109.5

loop_
_geom_bond_atom_site_label_1
_geom_bond_atom_site_label_2
_geom_bond_distance
S1 C15 1.738(3)
S1 C13 1.741(3)
N3 C11 1.297(4)
N3 C6 1.414(4)
N2 C13 1.392(4)
N2 C5 1.428(4)
N2 H2N 0.894(10)
N4 C11 1.373(4)
N4 C9 1.455(4)
N4 C7 1.460(3)
N1 C8 1.447(4)
N1 C17 1.463(4)
N1 C10 1.467(4)
C9 C10 1.520(4)
C9 H9A 0.9700
C9 H9B 0.9700
C5 C1 1.383(4)
C5 C6 1.415(4)
C14 C15 1.352(4)
C14 C12 1.424(4)
C14 H14 0.9300
C8 C7 1.514(4)
C8 H8A 0.9700
C8 H8B 0.9700
C6 C4 1.392(4)
C15 C16 1.496(4)
C13 C12 1.374(4)
C7 H7A 0.9700
C7 H7B 0.9700
C1 C2 1.378(4)
C1 H1 0.9300
C16 H16A 0.9600
C16 H16B 0.9600
C16 H16C 0.9600
C10 H10A 0.9700
C10 H10B 0.9700
C12 C11 1.471(4)
C3 C4 1.373(4)
C3 C2 1.394(5)
C3 H3 0.9300
C2 H2 0.9300
C4 H4 0.9300
C17 H17A 0.9600
C17 H17B 0.9600
C17 H17C 0.9600

loop_
_geom_torsion_atom_site_label_1
_geom_torsion_atom_site_label_2
_geom_torsion_atom_site_label_3
_geom_torsion_atom_site_label_4
_geom_torsion
C11 N4 C9 C10 -143.8(3)
C7 N4 C9 C10 58.5(3)
C13 N2 C5 C1 -128.3(3)
C13 N2 C5 C6 52.1(4)
C17 N1 C8 C7 178.3(2)
C10 N1 C8 C7 -58.9(3)
C11 N3 C6 C4 141.2(3)
C11 N3 C6 C5 -46.3(4)
C1 C5 C6 C4 1.3(4)
N2 C5 C6 C4 -179.0(3)
C1 C5 C6 N3 -171.2(3)
N2 C5 C6 N3 8.5(4)
C12 C14 C15 C16 178.3(3)
C12 C14 C15 S1 -2.1(3)
C13 S1 C15 C14 0.9(2)
C13 S1 C15 C16 -179.5(3)
C5 N2 C13 C12 -51.3(4)
C5 N2 C13 S1 125.1(2)
C15 S1 C13 C12 0.6(2)
C15 S1 C13 N2 -176.3(2)
C11 N4 C7 C8 144.3(3)
C9 N4 C7 C8 -57.1(3)
N1 C8 C7 N4 57.9(3)
C6 C5 C1 C2 0.5(4)
N2 C5 C1 C2 -179.1(3)
C8 N1 C10 C9 57.7(3)
C17 N1 C10 C9 -179.5(2)
N4 C9 C10 N1 -58.0(3)
N2 C13 C12 C14 174.8(3)
S1 C13 C12 C14 -1.8(3)
N2 C13 C12 C11 -7.2(5)
S1 C13 C12 C11 176.2(2)
C15 C14 C12 C13 2.6(4)
C15 C14 C12 C11 -175.3(3)
C6 N3 C11 N4 -168.4(3)
C6 N3 C11 C12 7.8(5)
C9 N4 C11 N3 -143.4(3)
C7 N4 C11 N3 12.2(4)
C9 N4 C11 C12 40.0(4)
C7 N4 C11 C12 -164.3(3)
C13 C12 C11 N3 35.1(5)
C14 C12 C11 N3 -147.3(3)
C13 C12 C11 N4 -148.7(3)
C14 C12 C11 N4 29.0(4)
C5 C1 C2 C3 -2.3(5)
C4 C3 C2 C1 2.1(5)
C2 C3 C4 C6 -0.2(5)
N3 C6 C4 C3 171.7(3)
C5 C6 C4 C3 -1.5(4)

loop_
_cod_related_entry_id
_cod_related_entry_database
_cod_related_entry_code
1 ChemSpider 10442212
